data_1572566
loop_
_publ_author_name
'Ota, Seiya'
'Soto, Miguel A.'
'Patrick, Brian O.'
'Kamal, Saeid'
'Lelj, Francesco'
'MacLachlan, Mark J.'

_publ_section_title
;
 &#x3c0;-Extended ligands with dual-binding behavior: hindered rotation
 unlocks unexpected reactivity in cyclometalated Pt complexes.
;
_journal_issue 36
_journal_name_full 'Chemical science'
_journal_page_first 14644
_journal_page_last 14650
_journal_paper_doi 10.1039/d4sc04799k
_journal_volume 15
_journal_year 2024
_chemical_formula_moiety 'C30 H20 N2 Pt'
_chemical_formula_sum 'C30 H20 N2 Pt'
_chemical_formula_weight 603.57
_space_group_crystal_system monoclinic
_space_group_IT_number 14
_space_group_name_Hall '-P 2yn'
_space_group_name_H-M_alt 'P 1 21/n 1'
_atom_sites_solution_hydrogens geom
_atom_sites_solution_primary dual
_audit_creation_date 2024-04-03
_audit_creation_method
;
Olex2 1.5
(compiled 2024.02.16 svn.r378c4104 for OlexSys, GUI svn.r6928)
;
_audit_update_record
;
2024-05-21 deposited with the CCDC.	2024-08-23 downloaded from the CCDC.
;
_cell_angle_alpha 90
_cell_angle_beta 109.5030(10)
_cell_angle_gamma 90
_cell_formula_units_Z 4
_cell_length_a 16.2246(7)
_cell_length_b 7.6549(3)
_cell_length_c 18.0393(8)
_cell_measurement_reflns_used 9925
_cell_measurement_temperature 100(2)
_cell_measurement_theta_max 30.55
_cell_measurement_theta_min 2.66
_cell_volume 2111.89(16)
_computing_cell_refinement 'SAINT V8.40B (?, 2016)'
_computing_data_reduction 'SAINT V8.40B (?, 2016)'
_computing_molecular_graphics 'Olex2 1.5 (Dolomanov et al., 2009)'
_computing_publication_material 'Olex2 1.5 (Dolomanov et al., 2009)'
_computing_structure_refinement 'XL  (Sheldrick, 2008)'
_computing_structure_solution 'SHELXT 2018/2 (Sheldrick, 2018)'
_diffrn_ambient_temperature 100(2)
_diffrn_detector 'Bruker APEX2 area detector'
_diffrn_detector_area_resol_mean 7.9
_diffrn_detector_type 'CCD area detector'
_diffrn_measured_fraction_theta_full 0.996
_diffrn_measured_fraction_theta_max 0.996
_diffrn_measurement_device 'Bruker D8 Kappa diffractometer'
_diffrn_measurement_device_type 'Bruker APEX II area detector'
_diffrn_measurement_method '\w and \f scans'
_diffrn_radiation_monochromator 'TRIUMPH curved-crystal'
_diffrn_radiation_probe x-ray
_diffrn_radiation_type MoK\a
_diffrn_radiation_wavelength 0.71073
_diffrn_reflns_av_R_equivalents 0.0187
_diffrn_reflns_av_unetI/netI 0.0132
_diffrn_reflns_Laue_measured_fraction_full 0.996
_diffrn_reflns_Laue_measured_fraction_max 0.996
_diffrn_reflns_limit_h_max 23
_diffrn_reflns_limit_h_min -23
_diffrn_reflns_limit_k_max 10
_diffrn_reflns_limit_k_min -10
_diffrn_reflns_limit_l_max 25
_diffrn_reflns_limit_l_min -25
_diffrn_reflns_number 34621
_diffrn_reflns_point_group_measured_fraction_full 0.996
_diffrn_reflns_point_group_measured_fraction_max 0.996
_diffrn_reflns_theta_full 25.242
_diffrn_reflns_theta_max 30.565
_diffrn_reflns_theta_min 2.067
_diffrn_source 'sealed X-ray tube'
_diffrn_source_current 30.0
_diffrn_source_power 1.35
_diffrn_source_type 'Incoatec I\ms'
_diffrn_source_voltage 45.0
_diffrn_standards_number 0
_exptl_absorpt_coefficient_mu 6.666
_exptl_absorpt_correction_T_max 0.670
_exptl_absorpt_correction_T_min 0.508
_exptl_absorpt_correction_type multi-scan
_exptl_absorpt_process_details
;
SADABS-2016/2 (Bruker,2016/2) was used for absorption correction.
wR2(int) was 0.0580 before and 0.0286 after correction.
The ratio of minimum to maximum transmission is 0.7579.
The \l/2 correction factor is not present.
;
_exptl_crystal_colour orange
_exptl_crystal_colour_primary orange
_exptl_crystal_density_diffrn 1.898
_exptl_crystal_description plate
_exptl_crystal_F_000 1168
_exptl_crystal_recrystallization_method 'The material was recrystallised from DCM by slow evaporation'
_exptl_crystal_size_max 0.43
_exptl_crystal_size_mid 0.38
_exptl_crystal_size_min 0.06
_refine_diff_density_max 1.031
_refine_diff_density_min -0.577
_refine_diff_density_rms 0.081
_refine_ls_extinction_method none
_refine_ls_goodness_of_fit_ref 1.058
_refine_ls_hydrogen_treatment constr
_refine_ls_matrix_type full
_refine_ls_number_parameters 298
_refine_ls_number_reflns 6438
_refine_ls_number_restraints 0
_refine_ls_restrained_S_all 1.058
_refine_ls_R_factor_all 0.0168
_refine_ls_R_factor_gt 0.0136
_refine_ls_shift/su_max 0.004
_refine_ls_shift/su_mean 0.000
_refine_ls_structure_factor_coef Fsqd
_refine_ls_weighting_details 'w=1/[\s^2^(Fo^2^)+(0.0113P)^2^+2.0534P] where P=(Fo^2^+2Fc^2^)/3'
_refine_ls_weighting_scheme calc
_refine_ls_wR_factor_gt 0.0302
_refine_ls_wR_factor_ref 0.0311
_reflns_Friedel_coverage 0.000
_reflns_number_gt 5853
_reflns_number_total 6438
_reflns_threshold_expression 'I > 2\s(I)'
_cod_data_source_file d4sc04799k2.cif
_cod_data_source_block mo_mm585_0m_b
_cod_depositor_comments 'Adding full bibliography for 1572565--1572572.cif.'
_cod_database_code 1572566
_shelx_shelxl_version_number 2019/1
_shelx_space_group_comment
;
The symmetry employed for this shelxl refinement is uniquely defined
by the following loop, which should always be used as a source of
symmetry information in preference to the above space-group names.
They are only intended as comments.
;
_shelx_estimated_absorpt_t_max 0.690
_shelx_estimated_absorpt_t_min 0.162
_olex2_refinement_description
;
1. Fixed Uiso
 At 1.2 times of:
  All C(H) groups
2.a Aromatic/amide H refined with riding coordinates:
 C1(H1), C2(H2), C3(H3), C4(H4), C8(H8), C9(H9), C10(H10), C11(H11), C13(H13),
 C14(H14), C16(H16), C17(H17), C18(H18), C19(H19), C23(H23), C24(H24), C25(H25),
  C26(H26), C28(H28), C29(H29)
;
_olex2_diffrn_ambient_temperature_device 'Oxford Cryosystems'
_olex2_exptl_crystal_mounting_method 'The crystal was mounted on a mylar loop in oil'
_olex2_submission_original_sample_id NAPPtII55
_olex2_submission_special_instructions 'No special instructions were received'

loop_
_space_group_symop_operation_xyz
'x, y, z'
'-x+1/2, y+1/2, -z+1/2'
'-x, -y, -z'
'x-1/2, -y-1/2, z-1/2'

loop_
_atom_site_label
_atom_site_type_symbol
_atom_site_fract_x
_atom_site_fract_y
_atom_site_fract_z
_atom_site_U_iso_or_equiv
_atom_site_adp_type
_atom_site_occupancy
_atom_site_site_symmetry_order
_atom_site_calc_flag
_atom_site_refinement_flags_posn
_atom_site_refinement_flags_adp
_atom_site_refinement_flags_occupancy
_atom_site_disorder_assembly
_atom_site_disorder_group
Pt1 Pt 0.65037(2) 0.66831(2) 0.70361(2) 0.01106(2) Uani 1 1 d . . . . .
N1 N 0.78614(9) 0.65212(18) 0.75706(8) 0.0136(2) Uani 1 1 d . . . . .
N2 N 0.60177(9) 0.63405(18) 0.79799(8) 0.0134(3) Uani 1 1 d . . . . .
C1 C 0.82735(11) 0.7038(2) 0.83149(10) 0.0165(3) Uani 1 1 d . . . . .
H1 H 0.794179 0.715869 0.865758 0.020 Uiso 1 1 calc R U . . .
C2 C 0.91597(12) 0.7404(2) 0.86044(10) 0.0193(3) Uani 1 1 d . . . . .
H2 H 0.943470 0.772956 0.913848 0.023 Uiso 1 1 calc R U . . .
C3 C 0.96349(11) 0.7283(2) 0.80963(10) 0.0189(3) Uani 1 1 d . . . . .
H3 H 1.024245 0.754054 0.827430 0.023 Uiso 1 1 calc R U . . .
C4 C 0.92118(11) 0.6780(2) 0.73239(10) 0.0166(3) Uani 1 1 d . . . . .
H4 H 0.953086 0.671207 0.696876 0.020 Uiso 1 1 calc R U . . .
C5 C 0.83219(10) 0.6371(2) 0.70623(9) 0.0135(3) Uani 1 1 d . . . . .
C6 C 0.77642(10) 0.5938(2) 0.62510(9) 0.0134(3) Uani 1 1 d . . . . .
C7 C 0.80775(10) 0.5192(2) 0.56616(9) 0.0142(3) Uani 1 1 d . . . . .
C8 C 0.89529(11) 0.4631(2) 0.57901(10) 0.0182(3) Uani 1 1 d . . . . .
H8 H 0.937442 0.473478 0.630098 0.022 Uiso 1 1 calc R U . . .
C9 C 0.92008(12) 0.3947(2) 0.51943(11) 0.0213(3) Uani 1 1 d . . . . .
H9 H 0.978963 0.358848 0.530044 0.026 Uiso 1 1 calc R U . . .
C10 C 0.85973(13) 0.3765(2) 0.44260(11) 0.0225(4) Uani 1 1 d . . . . .
H10 H 0.878177 0.334444 0.401133 0.027 Uiso 1 1 calc R U . . .
C11 C 0.77421(12) 0.4206(2) 0.42893(10) 0.0203(3) Uani 1 1 d . . . . .
H11 H 0.732767 0.404484 0.377859 0.024 Uiso 1 1 calc R U . . .
C12 C 0.74615(11) 0.4897(2) 0.48947(9) 0.0152(3) Uani 1 1 d . . . . .
C13 C 0.65626(11) 0.5215(2) 0.47536(9) 0.0162(3) Uani 1 1 d . . . . .
H13 H 0.615099 0.500299 0.424599 0.019 Uiso 1 1 calc R U . . .
C14 C 0.62806(11) 0.5822(2) 0.53396(9) 0.0149(3) Uani 1 1 d . . . . .
H14 H 0.567078 0.597155 0.523405 0.018 Uiso 1 1 calc R U . . .
C15 C 0.68678(10) 0.6239(2) 0.61041(9) 0.0128(3) Uani 1 1 d . . . . .
C16 C 0.64122(11) 0.5388(2) 0.86287(9) 0.0171(3) Uani 1 1 d . . . . .
H16 H 0.702068 0.516407 0.876476 0.020 Uiso 1 1 calc R U . . .
C17 C 0.59770(12) 0.4718(2) 0.91085(10) 0.0193(3) Uani 1 1 d . . . . .
H17 H 0.628471 0.410805 0.957799 0.023 Uiso 1 1 calc R U . . .
C18 C 0.50803(12) 0.4962(2) 0.88852(10) 0.0194(3) Uani 1 1 d . . . . .
H18 H 0.475710 0.448299 0.918930 0.023 Uiso 1 1 calc R U . . .
C19 C 0.46620(11) 0.5918(2) 0.82093(9) 0.0171(3) Uani 1 1 d . . . . .
H19 H 0.404595 0.607116 0.804236 0.021 Uiso 1 1 calc R U . . .
C20 C 0.51412(10) 0.6656(2) 0.77741(9) 0.0138(3) Uani 1 1 d . . . . .
C21 C 0.47790(10) 0.7654(2) 0.70413(9) 0.0133(3) Uani 1 1 d . . . . .
C22 C 0.40089(10) 0.8722(2) 0.68604(9) 0.0141(3) Uani 1 1 d . . . . .
C23 C 0.35856(11) 0.9206(3) 0.74063(10) 0.0196(3) Uani 1 1 d . . . . .
H23 H 0.379386 0.874643 0.792507 0.023 Uiso 1 1 calc R U . . .
C24 C 0.28822(12) 1.0322(3) 0.71976(11) 0.0262(4) Uani 1 1 d . . . . .
H24 H 0.261401 1.062218 0.757474 0.031 Uiso 1 1 calc R U . . .
C25 C 0.25511(12) 1.1032(3) 0.64328(11) 0.0249(4) Uani 1 1 d . . . . .
H25 H 0.205581 1.178071 0.629098 0.030 Uiso 1 1 calc R U . . .
C26 C 0.29528(11) 1.0627(2) 0.58998(10) 0.0190(3) Uani 1 1 d . . . . .
H26 H 0.273584 1.111154 0.538596 0.023 Uiso 1 1 calc R U . . .
C27 C 0.36868(10) 0.9500(2) 0.60979(9) 0.0142(3) Uani 1 1 d . . . . .
C28 C 0.41531(11) 0.9253(2) 0.55692(9) 0.0149(3) Uani 1 1 d . . . . .
H28 H 0.391783 0.969027 0.504776 0.018 Uiso 1 1 calc R U . . .
C29 C 0.49371(10) 0.8397(2) 0.57968(9) 0.0143(3) Uani 1 1 d . . . . .
H29 H 0.526277 0.835876 0.544643 0.017 Uiso 1 1 calc R U . . .
C30 C 0.52829(10) 0.7557(2) 0.65438(9) 0.0131(3) Uani 1 1 d . . . . .

loop_
_atom_site_aniso_label
_atom_site_aniso_U_11
_atom_site_aniso_U_22
_atom_site_aniso_U_33
_atom_site_aniso_U_23
_atom_site_aniso_U_13
_atom_site_aniso_U_12
Pt1 0.01065(3) 0.01090(3) 0.01080(3) -0.00104(2) 0.00249(2) -0.00024(2)
N1 0.0135(6) 0.0114(6) 0.0143(6) -0.0008(5) 0.0025(5) 0.0001(5)
N2 0.0144(6) 0.0130(6) 0.0117(6) -0.0018(5) 0.0029(5) -0.0004(5)
C1 0.0181(8) 0.0128(7) 0.0166(7) -0.0002(6) 0.0029(6) 0.0015(6)
C2 0.0189(8) 0.0143(8) 0.0185(8) -0.0012(6) -0.0020(6) -0.0003(6)
C3 0.0137(7) 0.0139(7) 0.0238(8) 0.0023(6) -0.0009(6) 0.0001(6)
C4 0.0132(7) 0.0146(7) 0.0203(7) 0.0026(6) 0.0034(6) 0.0000(6)
C5 0.0132(7) 0.0100(7) 0.0156(7) 0.0017(5) 0.0026(6) 0.0003(5)
C6 0.0137(7) 0.0107(7) 0.0149(7) 0.0011(6) 0.0037(6) -0.0011(6)
C7 0.0155(7) 0.0115(7) 0.0169(7) 0.0023(6) 0.0070(6) -0.0009(6)
C8 0.0173(7) 0.0155(8) 0.0234(8) 0.0046(6) 0.0091(6) 0.0008(6)
C9 0.0213(8) 0.0174(8) 0.0303(9) 0.0053(7) 0.0154(7) 0.0036(7)
C10 0.0299(9) 0.0193(8) 0.0249(9) 0.0015(7) 0.0179(8) 0.0022(7)
C11 0.0250(9) 0.0199(9) 0.0189(8) -0.0016(7) 0.0110(7) -0.0014(7)
C12 0.0174(7) 0.0122(7) 0.0171(7) 0.0000(6) 0.0071(6) -0.0011(6)
C13 0.0166(7) 0.0170(8) 0.0142(7) -0.0021(6) 0.0040(6) -0.0026(6)
C14 0.0137(7) 0.0152(7) 0.0148(7) -0.0003(6) 0.0036(6) -0.0013(6)
C15 0.0125(7) 0.0115(7) 0.0140(7) -0.0002(5) 0.0038(5) -0.0010(5)
C16 0.0183(8) 0.0156(8) 0.0148(7) -0.0003(6) 0.0021(6) 0.0014(6)
C17 0.0242(8) 0.0173(8) 0.0146(7) 0.0013(6) 0.0042(6) 0.0003(7)
C18 0.0240(8) 0.0197(8) 0.0156(7) 0.0010(6) 0.0081(6) -0.0038(7)
C19 0.0168(7) 0.0192(8) 0.0149(7) 0.0002(6) 0.0048(6) -0.0024(6)
C20 0.0148(7) 0.0142(7) 0.0117(6) -0.0023(6) 0.0035(5) -0.0025(6)
C21 0.0125(7) 0.0146(7) 0.0116(6) -0.0014(5) 0.0026(5) -0.0018(6)
C22 0.0109(6) 0.0169(8) 0.0137(7) -0.0006(6) 0.0029(5) -0.0024(6)
C23 0.0161(7) 0.0278(9) 0.0157(7) 0.0020(7) 0.0064(6) 0.0025(7)
C24 0.0208(8) 0.0387(12) 0.0220(8) 0.0029(8) 0.0111(7) 0.0082(8)
C25 0.0171(8) 0.0333(10) 0.0250(9) 0.0045(8) 0.0081(7) 0.0091(8)
C26 0.0138(7) 0.0233(9) 0.0184(7) 0.0027(6) 0.0034(6) 0.0011(6)
C27 0.0109(6) 0.0156(7) 0.0151(7) 0.0009(6) 0.0028(5) -0.0021(6)
C28 0.0148(7) 0.0156(8) 0.0131(7) 0.0012(6) 0.0032(6) -0.0012(6)
C29 0.0146(7) 0.0159(7) 0.0133(6) -0.0004(6) 0.0057(5) -0.0014(6)
C30 0.0128(7) 0.0129(7) 0.0132(7) -0.0018(5) 0.0038(5) -0.0033(6)

loop_
_atom_type_symbol
_atom_type_description
_atom_type_scat_dispersion_real
_atom_type_scat_dispersion_imag
_atom_type_scat_source
C C 0.0033 0.0016 'International Tables Vol C Tables 4.2.6.8 and 6.1.1.4'
H H 0.0000 0.0000 'International Tables Vol C Tables 4.2.6.8 and 6.1.1.4'
N N 0.0061 0.0033 'International Tables Vol C Tables 4.2.6.8 and 6.1.1.4'
Pt Pt -1.7033 8.3905 'International Tables Vol C Tables 4.2.6.8 and 6.1.1.4'

loop_
_geom_angle_atom_site_label_1
_geom_angle_atom_site_label_2
_geom_angle_atom_site_label_3
_geom_angle
_geom_angle_site_symmetry_1
_geom_angle_site_symmetry_3
_geom_angle_publ_flag
N1 Pt1 N2 103.86(5) . . ?
C15 Pt1 N1 79.35(6) . . ?
C15 Pt1 N2 162.54(6) . . ?
C15 Pt1 C30 102.23(6) . . ?
C30 Pt1 N1 163.81(6) . . ?
C30 Pt1 N2 79.55(6) . . ?
C1 N1 Pt1 122.60(11) . . ?
C1 N1 C5 119.58(14) . . ?
C5 N1 Pt1 115.02(10) . . ?
C16 N2 Pt1 124.72(11) . . ?
C16 N2 C20 118.82(14) . . ?
C20 N2 Pt1 113.13(10) . . ?
N1 C1 H1 118.5 . . ?
N1 C1 C2 122.94(16) . . ?
C2 C1 H1 118.5 . . ?
C1 C2 H2 120.8 . . ?
C3 C2 C1 118.34(16) . . ?
C3 C2 H2 120.8 . . ?
C2 C3 H3 120.5 . . ?
C2 C3 C4 119.07(16) . . ?
C4 C3 H3 120.5 . . ?
C3 C4 H4 119.6 . . ?
C3 C4 C5 120.72(16) . . ?
C5 C4 H4 119.6 . . ?
N1 C5 C4 119.29(15) . . ?
N1 C5 C6 113.06(14) . . ?
C4 C5 C6 127.36(15) . . ?
C7 C6 C5 124.69(14) . . ?
C15 C6 C5 113.71(14) . . ?
C15 C6 C7 121.53(14) . . ?
C8 C7 C6 125.22(15) . . ?
C8 C7 C12 116.53(15) . . ?
C12 C7 C6 118.17(14) . . ?
C7 C8 H8 119.2 . . ?
C9 C8 C7 121.61(17) . . ?
C9 C8 H8 119.2 . . ?
C8 C9 H9 119.4 . . ?
C8 C9 C10 121.22(17) . . ?
C10 C9 H9 119.4 . . ?
C9 C10 H10 120.6 . . ?
C11 C10 C9 118.82(17) . . ?
C11 C10 H10 120.6 . . ?
C10 C11 H11 119.3 . . ?
C10 C11 C12 121.34(17) . . ?
C12 C11 H11 119.3 . . ?
C11 C12 C7 120.26(15) . . ?
C13 C12 C7 119.54(14) . . ?
C13 C12 C11 120.13(15) . . ?
C12 C13 H13 119.6 . . ?
C14 C13 C12 120.70(15) . . ?
C14 C13 H13 119.6 . . ?
C13 C14 H14 118.8 . . ?
C13 C14 C15 122.43(15) . . ?
C15 C14 H14 118.8 . . ?
C6 C15 Pt1 116.66(11) . . ?
C6 C15 C14 117.39(14) . . ?
C14 C15 Pt1 124.38(12) . . ?
N2 C16 H16 118.3 . . ?
N2 C16 C17 123.39(16) . . ?
C17 C16 H16 118.3 . . ?
C16 C17 H17 120.9 . . ?
C16 C17 C18 118.23(16) . . ?
C18 C17 H17 120.9 . . ?
C17 C18 H18 120.5 . . ?
C17 C18 C19 118.92(16) . . ?
C19 C18 H18 120.5 . . ?
C18 C19 H19 119.8 . . ?
C18 C19 C20 120.42(16) . . ?
C20 C19 H19 119.8 . . ?
N2 C20 C19 120.04(15) . . ?
N2 C20 C21 113.83(14) . . ?
C19 C20 C21 125.88(15) . . ?
C22 C21 C20 123.82(14) . . ?
C30 C21 C20 113.87(14) . . ?
C30 C21 C22 122.21(15) . . ?
C23 C22 C21 125.04(15) . . ?
C23 C22 C27 116.85(15) . . ?
C27 C22 C21 117.83(14) . . ?
C22 C23 H23 119.3 . . ?
C24 C23 C22 121.34(16) . . ?
C24 C23 H23 119.3 . . ?
C23 C24 H24 119.4 . . ?
C23 C24 C25 121.16(17) . . ?
C25 C24 H24 119.4 . . ?
C24 C25 H25 120.5 . . ?
C26 C25 C24 119.07(17) . . ?
C26 C25 H25 120.5 . . ?
C25 C26 H26 119.4 . . ?
C25 C26 C27 121.29(16) . . ?
C27 C26 H26 119.4 . . ?
C26 C27 C22 120.23(15) . . ?
C28 C27 C22 119.21(15) . . ?
C28 C27 C26 120.34(15) . . ?
C27 C28 H28 119.5 . . ?
C29 C28 C27 121.01(15) . . ?
C29 C28 H28 119.5 . . ?
C28 C29 H29 118.9 . . ?
C28 C29 C30 122.18(15) . . ?
C30 C29 H29 118.9 . . ?
C21 C30 Pt1 115.89(11) . . ?
C21 C30 C29 116.77(14) . . ?
C29 C30 Pt1 126.12(12) . . ?

loop_
_geom_bond_atom_site_label_1
_geom_bond_atom_site_label_2
_geom_bond_distance
_geom_bond_site_symmetry_2
_geom_bond_publ_flag
Pt1 N1 2.0927(14) . ?
Pt1 N2 2.1180(14) . ?
Pt1 C15 1.9886(16) . ?
Pt1 C30 1.9962(16) . ?
N1 C1 1.344(2) . ?
N1 C5 1.367(2) . ?
N2 C16 1.346(2) . ?
N2 C20 1.366(2) . ?
C1 H1 0.9500 . ?
C1 C2 1.385(2) . ?
C2 H2 0.9500 . ?
C2 C3 1.384(3) . ?
C3 H3 0.9500 . ?
C3 C4 1.386(2) . ?
C4 H4 0.9500 . ?
C4 C5 1.397(2) . ?
C5 C6 1.479(2) . ?
C6 C7 1.441(2) . ?
C6 C15 1.408(2) . ?
C7 C8 1.427(2) . ?
C7 C12 1.428(2) . ?
C8 H8 0.9500 . ?
C8 C9 1.371(3) . ?
C9 H9 0.9500 . ?
C9 C10 1.412(3) . ?
C10 H10 0.9500 . ?
C10 C11 1.368(3) . ?
C11 H11 0.9500 . ?
C11 C12 1.419(2) . ?
C12 C13 1.415(2) . ?
C13 H13 0.9500 . ?
C13 C14 1.366(2) . ?
C14 H14 0.9500 . ?
C14 C15 1.426(2) . ?
C16 H16 0.9500 . ?
C16 C17 1.385(2) . ?
C17 H17 0.9500 . ?
C17 C18 1.387(2) . ?
C18 H18 0.9500 . ?
C18 C19 1.389(2) . ?
C19 H19 0.9500 . ?
C19 C20 1.395(2) . ?
C20 C21 1.469(2) . ?
C21 C22 1.437(2) . ?
C21 C30 1.403(2) . ?
C22 C23 1.425(2) . ?
C22 C27 1.428(2) . ?
C23 H23 0.9500 . ?
C23 C24 1.374(3) . ?
C24 H24 0.9500 . ?
C24 C25 1.411(3) . ?
C25 H25 0.9500 . ?
C25 C26 1.365(3) . ?
C26 H26 0.9500 . ?
C26 C27 1.417(2) . ?
C27 C28 1.414(2) . ?
C28 H28 0.9500 . ?
C28 C29 1.367(2) . ?
C29 H29 0.9500 . ?
C29 C30 1.428(2) . ?

loop_
_geom_torsion_atom_site_label_1
_geom_torsion_atom_site_label_2
_geom_torsion_atom_site_label_3
_geom_torsion_atom_site_label_4
_geom_torsion
_geom_torsion_site_symmetry_1
_geom_torsion_site_symmetry_2
_geom_torsion_site_symmetry_3
_geom_torsion_site_symmetry_4
_geom_torsion_publ_flag
Pt1 N1 C1 C2 -161.31(13) . . . . ?
Pt1 N1 C5 C4 160.73(12) . . . . ?
Pt1 N1 C5 C6 -13.54(17) . . . . ?
Pt1 N2 C16 C17 -158.59(13) . . . . ?
Pt1 N2 C20 C19 156.96(13) . . . . ?
Pt1 N2 C20 C21 -17.54(17) . . . . ?
N1 C1 C2 C3 2.1(3) . . . . ?
N1 C5 C6 C7 -160.17(15) . . . . ?
N1 C5 C6 C15 16.8(2) . . . . ?
N2 C16 C17 C18 3.6(3) . . . . ?
N2 C20 C21 C22 -154.33(15) . . . . ?
N2 C20 C21 C30 22.1(2) . . . . ?
C1 N1 C5 C4 -0.8(2) . . . . ?
C1 N1 C5 C6 -175.07(14) . . . . ?
C1 C2 C3 C4 -0.9(3) . . . . ?
C2 C3 C4 C5 -1.1(3) . . . . ?
C3 C4 C5 N1 1.9(2) . . . . ?
C3 C4 C5 C6 175.30(16) . . . . ?
C4 C5 C6 C7 26.1(3) . . . . ?
C4 C5 C6 C15 -156.93(16) . . . . ?
C5 N1 C1 C2 -1.2(2) . . . . ?
C5 C6 C7 C8 5.4(3) . . . . ?
C5 C6 C7 C12 -178.02(15) . . . . ?
C5 C6 C15 Pt1 -12.40(18) . . . . ?
C5 C6 C15 C14 -178.74(14) . . . . ?
C6 C7 C8 C9 -179.41(17) . . . . ?
C6 C7 C12 C11 178.45(16) . . . . ?
C6 C7 C12 C13 -4.8(2) . . . . ?
C7 C6 C15 Pt1 164.65(12) . . . . ?
C7 C6 C15 C14 -1.7(2) . . . . ?
C7 C8 C9 C10 -0.1(3) . . . . ?
C7 C12 C13 C14 0.9(3) . . . . ?
C8 C7 C12 C11 -4.7(2) . . . . ?
C8 C7 C12 C13 172.03(15) . . . . ?
C8 C9 C10 C11 -3.2(3) . . . . ?
C9 C10 C11 C12 2.4(3) . . . . ?
C10 C11 C12 C7 1.6(3) . . . . ?
C10 C11 C12 C13 -175.09(17) . . . . ?
C11 C12 C13 C14 177.65(17) . . . . ?
C12 C7 C8 C9 4.0(2) . . . . ?
C12 C13 C14 C15 2.8(3) . . . . ?
C13 C14 C15 Pt1 -167.64(13) . . . . ?
C13 C14 C15 C6 -2.5(2) . . . . ?
C15 C6 C7 C8 -171.31(16) . . . . ?
C15 C6 C7 C12 5.3(2) . . . . ?
C16 N2 C20 C19 -3.4(2) . . . . ?
C16 N2 C20 C21 -177.91(14) . . . . ?
C16 C17 C18 C19 -2.4(3) . . . . ?
C17 C18 C19 C20 -1.5(3) . . . . ?
C18 C19 C20 N2 4.5(3) . . . . ?
C18 C19 C20 C21 178.32(16) . . . . ?
C19 C20 C21 C22 31.5(3) . . . . ?
C19 C20 C21 C30 -152.01(17) . . . . ?
C20 N2 C16 C17 -0.7(2) . . . . ?
C20 C21 C22 C23 11.5(3) . . . . ?
C20 C21 C22 C27 -174.70(15) . . . . ?
C20 C21 C30 Pt1 -16.02(18) . . . . ?
C20 C21 C30 C29 175.77(14) . . . . ?
C21 C22 C23 C24 175.91(18) . . . . ?
C21 C22 C27 C26 -177.21(15) . . . . ?
C21 C22 C27 C28 -2.7(2) . . . . ?
C22 C21 C30 Pt1 160.49(12) . . . . ?
C22 C21 C30 C29 -7.7(2) . . . . ?
C22 C23 C24 C25 0.1(3) . . . . ?
C22 C27 C28 C29 -4.9(2) . . . . ?
C23 C22 C27 C26 -2.9(2) . . . . ?
C23 C22 C27 C28 171.58(16) . . . . ?
C23 C24 C25 C26 -1.5(3) . . . . ?
C24 C25 C26 C27 0.6(3) . . . . ?
C25 C26 C27 C22 1.6(3) . . . . ?
C25 C26 C27 C28 -172.82(18) . . . . ?
C26 C27 C28 C29 169.63(16) . . . . ?
C27 C22 C23 C24 2.1(3) . . . . ?
C27 C28 C29 C30 6.5(3) . . . . ?
C28 C29 C30 Pt1 -167.02(13) . . . . ?
C28 C29 C30 C21 -0.2(2) . . . . ?
C30 C21 C22 C23 -164.61(17) . . . . ?
C30 C21 C22 C27 9.1(2) . . . . ?
